data_2200324
loop_
_publ_author_name
'Chuan-De Wu'
'Ding-Ming Wu'
'Can-Zhong Lu'
'Jin-Shun Huang'

_publ_section_title
;
 Octaaquabis[dihydrogen
 1,2,4,5-benzenetetracarboxylate(2--)]disodium(I)zinc(II) dihydrate
;
_journal_issue 6
_journal_name_full 'Acta Crystallographica Section E'
_journal_page_first m253
_journal_page_last m255
_journal_paper_doi 10.1107/S1600536801008261
_journal_volume 57
_journal_year 2001
_chemical_formula_iupac '[Na2 Zn (C10 H4 O8)2 (H2 O)8], 2H2 O'
_chemical_formula_moiety 'C20 H24 Na2 O24 Zn, 2H2 O'
_chemical_formula_sum 'C20 H28 Na2 O26 Zn'
_chemical_formula_weight 795.77
_chemical_name_systematic
;Octaaquabis[dihydrogen
 1,2,4,5-benzenetetracarboxylate(2-)]dissodium(I)zinc(II)
dihydrate
;
_space_group_IT_number 12
_symmetry_cell_setting monoclinic
_symmetry_space_group_name_Hall '-C 2y'
_symmetry_space_group_name_H-M 'C 1 2/m 1'
_audit_creation_method SHELXL-97
_cell_angle_alpha 90.00
_cell_angle_beta 103.47(3)
_cell_angle_gamma 90.00
_cell_formula_units_Z 2
_cell_length_a 7.2861(15)
_cell_length_b 20.179(4)
_cell_length_c 10.453(2)
_cell_measurement_reflns_used 25
_cell_measurement_temperature 293(2)
_cell_measurement_theta_max 14.76
_cell_measurement_theta_min 13.12
_cell_volume 1494.6(5)
_computing_cell_refinement 'CAD-4 Software'
_computing_data_collection 'CAD-4 Software (Enraf-Nonius, 1989)'
_computing_data_reduction 'CAD-4 Software'
_computing_molecular_graphics SHELXL97
_computing_publication_material SHELXL97
_computing_structure_refinement 'SHELXL97 (Sheldrick, 1997)'
_computing_structure_solution 'SHELXS97 (Sheldrick, 1997)'
_diffrn_ambient_temperature 293(2)
_diffrn_measured_fraction_theta_full .998
_diffrn_measured_fraction_theta_max .998
_diffrn_measurement_device_type 'Enraf-Nonius CAD-4-II'
_diffrn_measurement_method \w-2\q
_diffrn_radiation_monochromator graphite
_diffrn_radiation_source 'fine-focus sealed tube'
_diffrn_radiation_type MoK\a
_diffrn_radiation_wavelength .71073
_diffrn_reflns_av_R_equivalents .0242
_diffrn_reflns_av_sigmaI/netI .0491
_diffrn_reflns_limit_h_max 8
_diffrn_reflns_limit_h_min 0
_diffrn_reflns_limit_k_max 0
_diffrn_reflns_limit_k_min -24
_diffrn_reflns_limit_l_max 12
_diffrn_reflns_limit_l_min -12
_diffrn_reflns_number 1633
_diffrn_reflns_theta_full 25.96
_diffrn_reflns_theta_max 25.96
_diffrn_reflns_theta_min 2.00
_diffrn_standards_decay_% 2.5
_diffrn_standards_interval_count 300
_diffrn_standards_number 3
_exptl_absorpt_coefficient_mu .961
_exptl_absorpt_correction_T_max .9982
_exptl_absorpt_correction_T_min .6840
_exptl_absorpt_correction_type '\y scan'
_exptl_absorpt_process_details '(North et al., 1968)'
_exptl_crystal_colour colorless
_exptl_crystal_density_diffrn 1.768
_exptl_crystal_density_method 'not measured'
_exptl_crystal_description prism
_exptl_crystal_F_000 816
_exptl_crystal_size_max .46
_exptl_crystal_size_mid .13
_exptl_crystal_size_min .05
_refine_diff_density_max .931
_refine_diff_density_min -1.735
_refine_ls_extinction_coef .0061(14)
_refine_ls_extinction_method SHELXL97
_refine_ls_goodness_of_fit_ref 1.089
_refine_ls_hydrogen_treatment mixed
_refine_ls_matrix_type full
_refine_ls_number_parameters 156
_refine_ls_number_reflns 1511
_refine_ls_number_restraints 0
_refine_ls_restrained_S_all 1.089
_refine_ls_R_factor_all .0762
_refine_ls_R_factor_gt .0564
_refine_ls_shift/su_max <0.001
_refine_ls_shift/su_mean .000
_refine_ls_structure_factor_coef Fsqd
_refine_ls_weighting_details 'calc w = 1/[\s^2^(Fo^2^)+(0.0965P)^2^+0.7210P] where P = (Fo^2^+2Fc^2^)/3'
_refine_ls_weighting_scheme calc
_refine_ls_wR_factor_ref .1634
_reflns_number_gt 1253
_reflns_number_total 1511
_reflns_threshold_expression I>2\s(I)
_cod_data_source_file ob6037.cif
_cod_data_source_block I
_cod_depositor_comments
;
The following automatic conversions were performed:
'_symmetry_cell_setting' value 'Monoclinic' changed to 'monoclinic'
according to '/home/saulius/struct/CIF-dictionaries/cif_core.dic'
dictionary named 'cif_core.dic' version 2.4.1 from 2010-06-29.

Automatic conversion script
Id: cif_fix_enum 1527 2010-12-29 10:47:43Z saulius 

The following automatic conversions were performed:

'_symmetry_cell_setting' value 'Monoclinic' changed to 'monoclinic'
according to /home/saulius/struct/CIF-dictionaries/cif_core.dic
dictionary named 'cif_core.dic' version 2.4.1 from 2010-06-29.

Automatic conversion script
Id: cif_fix_values 1715 2011-07-08 13:25:40Z adriana 
;
_cod_original_cell_volume 1494.5(5)
_cod_original_sg_symbol_H-M 'C 2/m'
_cod_database_code 2200324
_cod_database_fobs_code 2200324

loop_
_symmetry_equiv_pos_as_xyz
'x, y, z'
'-x, y, -z'
'x+1/2, y+1/2, z'
'-x+1/2, y+1/2, -z'
'-x, -y, -z'
'x, -y, z'
'-x+1/2, -y+1/2, -z'
'x+1/2, -y+1/2, z'

loop_
_atom_site_label
_atom_site_fract_x
_atom_site_fract_y
_atom_site_fract_z
_atom_site_U_iso_or_equiv
_atom_site_adp_type
_atom_site_calc_flag
_atom_site_refinement_flags
_atom_site_occupancy
_atom_site_disorder_assembly
_atom_site_disorder_group
_atom_site_type_symbol
Zn1 .0000 .5000 .0000 .0248(4) Uani d S 1 . . Zn
Na1 -.3159(4) .5000 -.3275(2) .0366(6) Uani d S 1 . . Na
O1 .0000 .3987(2) .0000 .0357(11) Uani d S 1 . . O
H1A .0627 .3711 .0505 .053 Uiso d G 1 . . H
O2 .0284(7) .5000 -.1976(4) .0335(11) Uani d S 1 . . O
H2A .074(8) .471(2) -.217(5) .050 Uiso d . 1 . . H
O3 -.2922(6) .5000 -.0845(4) .0300(9) Uani d S 1 . . O
H3A -.342(8) .530(2) -.060(5) .045 Uiso d . 1 . . H
O4 -.3311(9) .5000 -.5641(5) .0505(14) Uani d S 1 . . O
H4A -.3022 .5319 -.6014 .076 Uiso d G 1 . . H
O5 -.2010(5) .81208(17) -.1730(3) .0503(10) Uani d . 1 . . O
H56 -.194(9) .751(4) -.178(6) .075 Uiso d . 1 . . H
O6 -.1996(5) .69391(16) -.1729(3) .0494(10) Uani d . 1 . . O
O7 -.3064(5) .61205(15) -.3032(3) .0473(9) Uani d . 1 . . O
O8 -.3100(4) .89564(14) -.3015(3) .0360(8) Uani d . 1 . . O
O101 -.5000 .5955(2) .0000 .0325(10) Uani d S 1 . . O
H10A -.4410 .6229 .0552 .049 Uiso d G 1 . . H
C1 -.5000 .8207(3) -.5000 .0229(11) Uani d S 1 . . C
H1 -.5000 .865(3) -.5000 .026(15) Uiso d S 1 . . H
C2 -.3969(5) .71872(17) -.3887(4) .0214(8) Uani d . 1 . . C
C3 -.5000 .6868(3) -.5000 .0251(12) Uani d S 1 . . C
H3 -.5000 .641(3) -.5000 .015(13) Uiso d S 1 . . H
C4 -.2960(6) .67071(19) -.2820(4) .0291(9) Uani d . 1 . . C
C5 -.2965(6) .83554(19) -.2802(4) .0264(9) Uani d . 1 . . C
C6 -.3967(5) .78863(18) -.3886(3) .0209(8) Uani d . 1 . . C

loop_
_atom_site_aniso_label
_atom_site_aniso_U_11
_atom_site_aniso_U_22
_atom_site_aniso_U_33
_atom_site_aniso_U_12
_atom_site_aniso_U_13
_atom_site_aniso_U_23
Zn1 .0311(6) .0200(5) .0217(5) .000 .0026(4) .000
Na1 .0550(17) .0197(12) .0301(13) .000 -.0006(12) .000
O1 .045(3) .018(2) .031(2) .000 -.0167(19) .000
O2 .050(3) .020(2) .032(2) .000 .013(2) .000
O3 .034(2) .023(2) .032(2) .000 .0051(18) .000
O4 .079(4) .031(3) .049(3) .000 .030(3) .000
O5 .071(3) .0287(18) .0336(17) -.0028(16) -.0228(17) -.0042(13)
O6 .069(3) .0265(18) .0351(18) .0011(15) -.0234(17) .0029(13)
O7 .068(2) .0194(17) .0423(18) .0041(14) -.0118(17) .0032(13)
O8 .053(2) .0209(15) .0304(15) -.0024(13) .0024(14) -.0047(12)
O101 .038(2) .021(2) .031(2) .000 -.0086(18) .000
C1 .029(3) .013(2) .025(3) .000 .003(2) .000
C2 .0236(19) .0185(18) .0204(18) .0008(15) .0019(15) .0028(14)
C3 .030(3) .017(3) .026(3) .000 .001(2) .000
C4 .031(2) .023(2) .029(2) .0032(17) -.0011(16) .0032(17)
C5 .028(2) .023(2) .0253(19) -.0024(16) .0012(16) -.0039(16)
C6 .0212(19) .0205(18) .0199(18) .0004(14) .0023(15) -.0013(14)

loop_
_atom_type_symbol
_atom_type_description
_atom_type_scat_dispersion_real
_atom_type_scat_dispersion_imag
_atom_type_scat_source
C C .0033 .0016 'International Tables Vol C Tables 4.2.6.8 and 6.1.1.4'
H H .0000 .0000 'International Tables Vol C Tables 4.2.6.8 and 6.1.1.4'
O O .0106 .0060 'International Tables Vol C Tables 4.2.6.8 and 6.1.1.4'
Zn Zn .2839 1.4301 'International Tables Vol C Tables 4.2.6.8 and 6.1.1.4'
Na Na .0362 .0249 'International Tables Vol C Tables 4.2.6.8 and 6.1.1.4'

loop_
_geom_angle_atom_site_label_1
_geom_angle_atom_site_label_2
_geom_angle_atom_site_label_3
_geom_angle_site_symmetry_1
_geom_angle_site_symmetry_3
_geom_angle
_geom_angle_publ_flag
O1 Zn1 O1 . 5_565 180.00 yes
O1 Zn1 O3 . 5_565 90.00 no
O1 Zn1 O3 5_565 5_565 90.00 no
O1 Zn1 O3 . . 90.00 yes
O1 Zn1 O3 5_565 . 90.00 no
O3 Zn1 O3 5_565 . 180.0 yes
O1 Zn1 O2 . 5_565 90.0 yes
O1 Zn1 O2 5_565 5_565 90.0 no
O3 Zn1 O2 5_565 5_565 84.8(2) no
O3 Zn1 O2 . 5_565 95.2(2) yes
O1 Zn1 O2 . . 90.0 yes
O1 Zn1 O2 5_565 . 90.0 no
O3 Zn1 O2 5_565 . 95.2(2) no
O3 Zn1 O2 . . 84.8(2) yes
O2 Zn1 O2 5_565 . 180.00 yes
O1 Zn1 Na1 . 5_565 90.0 no
O1 Zn1 Na1 5_565 5_565 90.0 no
O3 Zn1 Na1 5_565 5_565 41.60(10) no
O3 Zn1 Na1 . 5_565 138.40(10) no
O2 Zn1 Na1 5_565 5_565 43.20(10) no
O2 Zn1 Na1 . 5_565 136.80(10) no
O1 Zn1 Na1 . . 90.0 no
O1 Zn1 Na1 5_565 . 90.0 no
O3 Zn1 Na1 5_565 . 138.40(10) no
O3 Zn1 Na1 . . 41.60(10) no
O2 Zn1 Na1 5_565 . 136.80(10) no
O2 Zn1 Na1 . . 43.20(10) no
Na1 Zn1 Na1 5_565 . 180.0 no
O7 Na1 O7 6_565 . 167.6(2) yes
O7 Na1 O4 6_565 . 96.10(10) no
O7 Na1 O4 . . 96.10(10) yes
O7 Na1 O3 6_565 . 83.90(10) no
O7 Na1 O3 . . 83.90(10) yes
O4 Na1 O3 . . 178.7(2) yes
O7 Na1 O4 6_565 5_464 92.90(10) no
O7 Na1 O4 . 5_464 92.90(10) yes
O4 Na1 O4 . 5_464 75.4(2) yes
O3 Na1 O4 . 5_464 105.9(2) yes
O7 Na1 O2 6_565 . 86.60(10) no
O7 Na1 O2 . . 86.60(10) yes
O4 Na1 O2 . . 110.1(2) yes
O3 Na1 O2 . . 68.6(2) yes
O4 Na1 O2 5_464 . 174.5(2) yes
O7 Na1 Zn1 6_565 . 84.20(10) no
O7 Na1 Zn1 . . 84.20(10) no
O4 Na1 Zn1 . . 144.7(2) no
O3 Na1 Zn1 . . 33.90(10) no
O4 Na1 Zn1 5_464 . 139.90(10) no
O2 Na1 Zn1 . . 34.60(10) no
O7 Na1 Na1 6_565 5_464 95.60(10) no
O7 Na1 Na1 . 5_464 95.60(10) no
O4 Na1 Na1 . 5_464 38.7(2) no
O3 Na1 Na1 . 5_464 142.7(2) no
O4 Na1 Na1 5_464 5_464 36.70(10) no
O2 Na1 Na1 . 5_464 148.8(2) no
Zn1 Na1 Na1 . 5_464 176.60(10) no
Zn1 O1 H1A . . 132(4) no
O6 O1 H1A 5_565 . 2(4) no
Zn1 O2 Na1 . . 102.2(2) yes
Na1 O2 H2A . . 108(5) no
Zn1 O3 Na1 . . 104.4(2) yes
Zn1 O3 H3A . . 111(4) no
Na1 O3 H3A . . 114(4) no
Na1 O4 Na1 . 5_464 104.6(2) yes
C4 O7 Na1 . . 175.8(3) no
Na1 O4 H4A . . 122(5) no
Na1 O4 H4A 5_464 . 98(5) no
C5 O5 H56 . . 111(3) no
C4 O6 H56 . . 110(3) no
C6 C1 C6 2_454 . 124.5(5) no
C6 C1 H1 2_454 . 117.7(3) no
C6 C1 H1 . . 117.7(2) no
C3 C2 C6 . . 117.7(4) no
C3 C2 C4 . . 113.0(4) no
C6 C2 C4 . . 129.3(3) no
C2 C3 C2 . 2_454 124.6(5) no
C2 C3 H3 . . 117.7(3) no
C2 C3 H3 2_454 . 117.7(3) no
O7 C4 O6 . . 121.4(4) no
O7 C4 C2 . . 119.3(4) no
O6 C4 C2 . . 119.2(3) no
O8 C5 O5 . . 122.2(4) no
O8 C5 C6 . . 118.2(3) no
O5 C5 C6 . . 119.7(4) no
C1 C6 C2 . . 117.7(4) no
C1 C6 C5 . . 113.9(3) no
C2 C6 C5 . . 128.4(3) no

loop_
_geom_bond_atom_site_label_1
_geom_bond_atom_site_label_2
_geom_bond_site_symmetry_2
_geom_bond_distance
_geom_bond_publ_flag
Zn1 O1 . 2.045(4) yes
Zn1 O1 5_565 2.045(4) no
Zn1 O3 5_565 2.106(4) no
Zn1 O3 . 2.106(4) yes
Zn1 O2 5_565 2.123(4) no
Zn1 O2 . 2.123(4) yes
Zn1 Na1 5_565 3.653(3) no
Zn1 Na1 . 3.653(3) no
Na1 O7 6_565 2.274(3) no
Na1 O7 . 2.274(3) yes
Na1 O4 . 2.449(6) yes
Na1 O3 . 2.505(5) yes
Na1 O4 5_464 2.558(7) yes
Na1 O2 . 2.559(6) yes
Na1 Na1 5_464 3.962(5) no
O4 Na1 5_464 2.558(7) no
O1 H1A . .83(5) no
O2 H2A . .73(5) no
O3 H3A . .78(5) no
O4 H4A . .81(6) no
O5 C5 . 1.264(5) yes
O5 H56 . 1.24(7) no
O6 C4 . 1.281(5) yes
O6 H56 . 1.15(7) no
O7 C4 . 1.203(5) yes
O8 C5 . 1.233(5) yes
O101 H10A . .84(5) no
C1 C6 2_454 1.390(4) no
C1 C6 . 1.390(4) no
C1 H1 . .90(6) no
C2 C3 . 1.388(4) no
C2 C6 . 1.411(5) no
C2 C4 . 1.530(5) no
C3 C2 2_454 1.388(4) no
C3 H3 . .92(5) no
C5 C6 . 1.526(5) no

loop_
_geom_hbond_atom_site_label_D
_geom_hbond_atom_site_label_H
_geom_hbond_atom_site_label_A
_geom_hbond_site_symmetry_A
_geom_hbond_distance_DH
_geom_hbond_distance_HA
_geom_hbond_distance_DA
_geom_hbond_angle_DHA
_geom_hbond_publ_flag
O1 H1A O6 5_565 .83 1.94 2.765(4) 177 yes
O3 H3A O101 . .78(5) 1.95(5) 2.722(4) 170(5) yes
O2 H2A O8 3_545 .73(5) 2.03(5) 2.756(4) 171(6) yes
O4 H4A O8 7_464 .81 2.06 2.853(5) 171 yes
O6 H56 O5 . 1.15(7) 1.24(7) 2.384(5) 172(6) yes
O101 H10A O5 7_465 .84 1.93 2.768(4) 176 yes
